data_7124869
loop_
_publ_author_name
'Zheng, Fangrui'
'Leung, Tsz-Fai'
'Chan, Ka-Wing'
'Sung, Herman H. Y.'
'Williams, Ian D.'
'Xie, Zuowei'
'Jia, Guochen'

_publ_section_title
;
 Phosphine-catalyzed cage carbon functionalization of o-carborane: facile
 synthesis of alkenylcarboranes.
;
_journal_issue 71
_journal_name_full 'Chemical communications (Cambridge, England)'
_journal_page_first 10767
_journal_page_last 10770
_journal_paper_doi 10.1039/c6cc05283e
_journal_volume 52
_journal_year 2016
_chemical_formula_moiety 'C17 H24 B10 O2'
_chemical_formula_sum 'C17 H24 B10 O2'
_chemical_formula_weight 368.46
_space_group_crystal_system triclinic
_space_group_IT_number 2
_space_group_name_Hall '-P 1'
_space_group_name_H-M_alt 'P -1'
_atom_sites_solution_hydrogens geom
_atom_sites_solution_primary direct
_audit_creation_date 2015-08-27
_audit_creation_method
;
Olex2 1.2
(compiled 2015.01.26 svn.r3150 for OlexSys, GUI svn.r4998)
;
_audit_update_record
;
2015-10-20 deposited with the CCDC.
2016-08-02 downloaded from the CCDC.
;
_cell_angle_alpha 109.896(4)
_cell_angle_beta 91.522(4)
_cell_angle_gamma 105.035(4)
_cell_formula_units_Z 2
_cell_length_a 7.5123(3)
_cell_length_b 11.5047(5)
_cell_length_c 13.1285(6)
_cell_measurement_reflns_used 3754
_cell_measurement_temperature 173(1)
_cell_measurement_theta_max 75.3680
_cell_measurement_theta_min 4.2550
_cell_volume 1022.13(9)
_computing_cell_refinement
;
CrysAlisPro, Agilent Technologies,
Version 1.171.37.35 (release 13-08-2014 CrysAlis171 .NET)
(compiled Aug 13 2014,18:06:01)
;
_computing_data_collection
;
CrysAlisPro, Agilent Technologies,
Version 1.171.37.35 (release 13-08-2014 CrysAlis171 .NET)
(compiled Aug 13 2014,18:06:01)
;
_computing_data_reduction
;
CrysAlisPro, Agilent Technologies,
Version 1.171.37.35 (release 13-08-2014 CrysAlis171 .NET)
(compiled Aug 13 2014,18:06:01)
;
_computing_molecular_graphics 'Olex2 (Dolomanov et al., 2009)'
_computing_publication_material 'Olex2 (Dolomanov et al., 2009)'
_computing_structure_refinement 'ShelXL (Sheldrick, 2008)'
_computing_structure_solution 'ShelXS (Sheldrick, 2008)'
_diffrn_ambient_environment air
_diffrn_ambient_temperature 173(1)
_diffrn_detector 'CCD plate'
_diffrn_detector_area_resol_mean 10.3587
_diffrn_detector_type Atlas
_diffrn_measured_fraction_theta_full 0.984
_diffrn_measured_fraction_theta_max 0.983
_diffrn_measurement_details
;
#__ type_ start__ end____ width___ exp.time_
  1 omega   51.00  178.00   1.0000    5.0000
omega____ theta____ kappa____ phi______ frames
    -      110.5703   15.0000   30.0000 127

#__ type_ start__ end____ width___ exp.time_
  2 omega   95.00  160.00   1.0000    5.0000
omega____ theta____ kappa____ phi______ frames
    -      110.5703   30.0000  -90.0000 65

#__ type_ start__ end____ width___ exp.time_
  3 omega   55.00   91.00   1.0000    5.0000
omega____ theta____ kappa____ phi______ frames
    -      110.5703  -45.0000 -150.0000 36

#__ type_ start__ end____ width___ exp.time_
  4 omega   42.00  114.00   1.0000    5.0000
omega____ theta____ kappa____ phi______ frames
    -      110.5703 -111.0000  -30.0000 72

#__ type_ start__ end____ width___ exp.time_
  5 omega   81.00  109.00   1.0000    5.0000
omega____ theta____ kappa____ phi______ frames
    -      110.5703 -111.0000   90.0000 28

#__ type_ start__ end____ width___ exp.time_
  6 omega   42.00  139.00   1.0000    5.0000
omega____ theta____ kappa____ phi______ frames
    -      110.5703  -77.0000  120.0000 97

#__ type_ start__ end____ width___ exp.time_
  7 omega   34.00   60.00   1.0000    5.0000
omega____ theta____ kappa____ phi______ frames
    -      110.5703 -111.0000   90.0000 26

#__ type_ start__ end____ width___ exp.time_
  8 omega   33.00   87.00   1.0000    5.0000
omega____ theta____ kappa____ phi______ frames
    -      110.5703  -30.0000  120.0000 54

#__ type_ start__ end____ width___ exp.time_
  9 omega   36.00   89.00   1.0000    5.0000
omega____ theta____ kappa____ phi______ frames
    -      110.5703  -30.0000   60.0000 53

#__ type_ start__ end____ width___ exp.time_
 10 omega   36.00  135.00   1.0000    5.0000
omega____ theta____ kappa____ phi______ frames
    -      110.5703  -61.0000  -30.0000 99

#__ type_ start__ end____ width___ exp.time_
 11 omega  -27.00   75.00   1.0000    3.0000
omega____ theta____ kappa____ phi______ frames
    -       40.9453  -77.0000 -180.0000 102

#__ type_ start__ end____ width___ exp.time_
 12 omega -106.00   -7.00   1.0000    3.0000
omega____ theta____ kappa____ phi______ frames
    -      -40.9453  -77.0000   60.0000 99

#__ type_ start__ end____ width___ exp.time_
 13 omega -114.00  -12.00   1.0000    3.0000
omega____ theta____ kappa____ phi______ frames
    -      -40.9453  -57.0000  -60.0000 102
;
_diffrn_measurement_device 'kappa diffractometer'
_diffrn_measurement_device_type 'SuperNova, Dual, Cu at zero, Atlas'
_diffrn_measurement_method '\w scans'
_diffrn_orient_matrix_UB_11 0.1662543000
_diffrn_orient_matrix_UB_12 0.1028868000
_diffrn_orient_matrix_UB_13 0.0795075000
_diffrn_orient_matrix_UB_21 0.0917198000
_diffrn_orient_matrix_UB_22 0.0249170000
_diffrn_orient_matrix_UB_23 -0.0970568000
_diffrn_orient_matrix_UB_31 -0.0988342000
_diffrn_orient_matrix_UB_32 0.1042802000
_diffrn_orient_matrix_UB_33 0.0092163000
_diffrn_radiation_monochromator mirror
_diffrn_radiation_probe x-ray
_diffrn_radiation_type CuK\a
_diffrn_radiation_wavelength 1.54184
_diffrn_reflns_av_R_equivalents 0.0102
_diffrn_reflns_av_unetI/netI 0.0162
_diffrn_reflns_limit_h_max 8
_diffrn_reflns_limit_h_min -8
_diffrn_reflns_limit_k_max 13
_diffrn_reflns_limit_k_min -9
_diffrn_reflns_limit_l_max 13
_diffrn_reflns_limit_l_min -15
_diffrn_reflns_number 5461
_diffrn_reflns_theta_full 66.500
_diffrn_reflns_theta_max 67.496
_diffrn_reflns_theta_min 4.264
_diffrn_source 'sealed X-ray tube'
_diffrn_source_current 0.80
_diffrn_source_power 0.040
_diffrn_source_target Cu
_diffrn_source_type 'SuperNova (Cu) X-ray Source'
_diffrn_source_voltage 50
_exptl_absorpt_coefficient_mu 0.502
_exptl_absorpt_correction_T_max 1.00000
_exptl_absorpt_correction_T_min 0.77279
_exptl_absorpt_correction_type multi-scan
_exptl_absorpt_process_details
;
CrysAlisPro, Agilent Technologies,
Version 1.171.37.35 (release 13-08-2014 CrysAlis171 .NET)
(compiled Aug 13 2014,18:06:01)
Empirical absorption correction using spherical harmonics,
 implemented in SCALE3 ABSPACK scaling algorithm.
;
_exptl_crystal_colour colourless
_exptl_crystal_density_diffrn 1.197
_exptl_crystal_description plate
_exptl_crystal_F_000 384
_exptl_crystal_size_max 0.25
_exptl_crystal_size_mid 0.22
_exptl_crystal_size_min 0.08
_refine_diff_density_max 0.312
_refine_diff_density_min -0.407
_refine_diff_density_rms 0.044
_refine_ls_extinction_method none
_refine_ls_goodness_of_fit_ref 1.001
_refine_ls_hydrogen_treatment constr
_refine_ls_matrix_type full
_refine_ls_number_parameters 259
_refine_ls_number_reflns 3605
_refine_ls_number_restraints 10
_refine_ls_restrained_S_all 1.007
_refine_ls_R_factor_all 0.0537
_refine_ls_R_factor_gt 0.0504
_refine_ls_shift/su_max 0.000
_refine_ls_shift/su_mean 0.000
_refine_ls_structure_factor_coef Fsqd
_refine_ls_weighting_details 'w=1/[\s^2^(Fo^2^)+(0.0830P)^2^+0.4490P] where P=(Fo^2^+2Fc^2^)/3'
_refine_ls_weighting_scheme calc
_refine_ls_wR_factor_gt 0.1358
_refine_ls_wR_factor_ref 0.1396
_reflns_Friedel_coverage 0.000
_reflns_number_gt 3290
_reflns_number_total 3605
_reflns_threshold_expression 'I > 2\s(I)'
_cod_data_source_file c6cc05283e2.cif
_cod_data_source_block cpd3k_zheng2cult
_cod_original_cell_volume 1022.14(8)
_cod_database_code 7124869
_shelx_space_group_comment
;
The symmetry employed for this shelxl refinement is uniquely defined
by the following loop, which should always be used as a source of
symmetry information in preference to the above space-group names.
They are only intended as comments.
;
_reflns_odcompleteness_completeness 98.59
_reflns_odcompleteness_iscentric 1
_reflns_odcompleteness_theta 68.13
_olex2_refinement_description
;
1. Fixed Uiso
 At 1.2 times of:
  All B(H) groups, All C(H) groups, All C(H,H) groups
 At 1.5 times of:
  All C(H,H,H) groups
2. Restrained distances
 O2A-C6A = O2-C6
 1.4 with sigma of 0.02
 C3-C5A = C3-C5
 1.52 with sigma of 0.02
 C7A-C6A = C7-C6
 1.52 with sigma of 0.02
 O2-C6 \\sim O2A-C6A
 with sigma of 0.02
 O2-C5 \\sim O2A-C5A
 with sigma of 0.02
 O1A-C5A \\sim O1-C5
 with sigma of 0.02
 C7A-C6A \\sim C7-C6
 with sigma of 0.02
3. Others
 Fixed Sof: O1(0.7) O1A(0.3) O2(0.82) O2A(0.18) C5(0.65) C5A(0.35) C6(0.82)
 H6A(0.82) H6B(0.82) C6A(0.18) H6AA(0.18) H6AB(0.18) C7(0.88) H7A(0.88)
 H7B(0.88) H7C(0.88) C7A(0.12) H7AA(0.12) H7AB(0.12) H7AC(0.12)
4.a Secondary CH2 refined with riding coordinates:
 C6(H6A,H6B), C6A(H6AA,H6AB)
4.b Aromatic/amide H refined with riding coordinates:
 C4(H4A), C12(H12A), C14(H14), C15(H15), C16(H16), C17(H17), C19(H19), C20(H20)
4.c Idealised Me refined as rotating group:
 C7(H7A,H7B,H7C), C7A(H7AA,H7AB,H7AC)
4.d Boron cage BH refined with riding coordinates:
 B3(H3), B4(H4), B5(H5), B6(H6), B7(H7), B8(H8), B9(H9), B10(H10), B11(H11),
 B12(H12), C2(H2)
;
_shelx_shelxl_version_number 2014/7
_olex2_date_sample_data_collection 2015-04-30
_olex2_submission_special_instructions 'No special instructions were received'

loop_
_space_group_symop_operation_xyz
'x, y, z'
'-x, -y, -z'

loop_
_atom_site_label
_atom_site_type_symbol
_atom_site_fract_x
_atom_site_fract_y
_atom_site_fract_z
_atom_site_U_iso_or_equiv
_atom_site_adp_type
_atom_site_occupancy
_atom_site_site_symmetry_order
_atom_site_calc_flag
_atom_site_refinement_flags_posn
_atom_site_refinement_flags_occupancy
_atom_site_disorder_assembly
_atom_site_disorder_group
O1 O 0.0696(3) 0.65095(19) 0.07040(16) 0.0298(6) Uiso 0.7 1 d D P A 1
O1A O 0.0328(6) 0.6355(4) 0.0844(4) 0.0274(12) Uiso 0.3 1 d D P B 2
O2 O 0.3206(3) 0.81977(15) 0.12103(13) 0.0312(4) Uiso 0.82 1 d D P A 1
O2A O 0.2642(12) 0.8137(7) 0.1223(6) 0.031(2) Uiso 0.18 1 d D P B 2
B3 B 0.4092(2) 0.53517(17) 0.13019(13) 0.0288(4) Uani 1 1 d . . . .
H3 H 0.4315 0.5730 0.0620 0.035 Uiso 1 1 calc R . . .
B4 B 0.5443(2) 0.61637(17) 0.25996(14) 0.0278(4) Uani 1 1 d . . . .
H4 H 0.6580 0.7083 0.2779 0.033 Uiso 1 1 calc R . . .
B5 B 0.4003(2) 0.58950(16) 0.36035(13) 0.0266(4) Uani 1 1 d . . . .
H5 H 0.4195 0.6641 0.4442 0.032 Uiso 1 1 calc R . . .
B6 B 0.1749(2) 0.49165(17) 0.29369(14) 0.0291(4) Uani 1 1 d . . . .
H6 H 0.0455 0.5012 0.3319 0.035 Uiso 1 1 calc R . . .
B7 B 0.3391(3) 0.36765(18) 0.10578(15) 0.0346(4) Uani 1 1 d . . . .
H7 H 0.3159 0.2945 0.0210 0.041 Uiso 1 1 calc R . . .
B8 B 0.5658(3) 0.46517(19) 0.17317(15) 0.0337(4) Uani 1 1 d . . . .
H8 H 0.6944 0.4561 0.1338 0.040 Uiso 1 1 calc R . . .
B9 B 0.5604(2) 0.49854(17) 0.31603(14) 0.0303(4) Uani 1 1 d . . . .
H9 H 0.6863 0.5116 0.3710 0.036 Uiso 1 1 calc R . . .
B10 B 0.3326(3) 0.42195(17) 0.33683(15) 0.0319(4) Uani 1 1 d . . . .
H10 H 0.3084 0.3847 0.4053 0.038 Uiso 1 1 calc R . . .
B11 B 0.1964(3) 0.34035(17) 0.20638(15) 0.0348(4) Uani 1 1 d . . . .
H11 H 0.0806 0.2493 0.1876 0.042 Uiso 1 1 calc R . . .
B12 B 0.4342(3) 0.34459(18) 0.22026(15) 0.0345(4) Uani 1 1 d . . . .
H12 H 0.4768 0.2557 0.2116 0.041 Uiso 1 1 calc R . . .
C1 C 0.31191(19) 0.60376(13) 0.24512(11) 0.0236(3) Uani 1 1 d . . . .
C2 C 0.1964(2) 0.45977(14) 0.15775(12) 0.0283(3) Uani 1 1 d . . . .
H2 H 0.0702 0.4478 0.1035 0.034 Uiso 1 1 calc R . . .
C3 C 0.24415(19) 0.71646(14) 0.24741(12) 0.0249(3) Uani 1 1 d D . . .
C4 C 0.2345(2) 0.80735(14) 0.34068(12) 0.0270(3) Uani 1 1 d . . . .
H4A H 0.2819 0.8013 0.4059 0.032 Uiso 1 1 calc R . . .
C5 C 0.2021(5) 0.7272(3) 0.1350(3) 0.0241(11) Uiso 0.65 1 d D P A 1
C5A C 0.1723(8) 0.7127(5) 0.1429(4) 0.0176(17) Uiso 0.35 1 d D P B 2
C6 C 0.2897(4) 0.8420(2) 0.02024(17) 0.0372(5) Uiso 0.82 1 d D P A 1
H6A H 0.2239 0.7592 -0.0383 0.045 Uiso 0.82 1 calc R P A 1
H6B H 0.4109 0.8767 -0.0022 0.045 Uiso 0.82 1 calc R P A 1
C6A C 0.2013(17) 0.8232(9) 0.0192(7) 0.040(2) Uiso 0.18 1 d D P B 2
H6AA H 0.2449 0.7638 -0.0423 0.048 Uiso 0.18 1 calc R P B 2
H6AB H 0.0638 0.7971 0.0073 0.048 Uiso 0.18 1 calc R P B 2
C7 C 0.1762(3) 0.9358(2) 0.03510(19) 0.0470(5) Uiso 0.88 1 d D P A 1
H7A H 0.1659 0.9551 -0.0316 0.071 Uiso 0.88 1 calc GR P A 1
H7B H 0.2371 1.0157 0.0964 0.071 Uiso 0.88 1 calc GR P A 1
H7C H 0.0518 0.8977 0.0502 0.071 Uiso 0.88 1 calc GR P A 1
C7A C 0.273(3) 0.9552(13) 0.0217(15) 0.052(4) Uiso 0.12 1 d D P B 2
H7AA H 0.2272 0.9603 -0.0467 0.078 Uiso 0.12 1 calc GR P B 2
H7AB H 0.4094 0.9796 0.0302 0.078 Uiso 0.12 1 calc GR P B 2
H7AC H 0.2316 1.0141 0.0832 0.078 Uiso 0.12 1 calc GR P B 2
C11 C 0.1580(2) 0.91624(14) 0.35311(12) 0.0263(3) Uani 1 1 d . . . .
C12 C -0.0006(2) 0.90188(14) 0.28999(12) 0.0268(3) Uani 1 1 d . . . .
H12A H -0.0564 0.8218 0.2326 0.032 Uiso 1 1 calc R . . .
C13 C -0.0829(2) 1.00368(14) 0.30853(12) 0.0267(3) Uani 1 1 d . . . .
C14 C -0.2531(2) 0.98720(16) 0.24881(14) 0.0355(4) Uani 1 1 d . . . .
H14 H -0.3120 0.9070 0.1923 0.043 Uiso 1 1 calc R . . .
C15 C -0.3334(2) 1.08558(17) 0.27179(15) 0.0406(4) Uani 1 1 d . . . .
H15 H -0.4492 1.0726 0.2324 0.049 Uiso 1 1 calc R . . .
C16 C -0.2454(2) 1.20616(16) 0.35359(14) 0.0363(4) Uani 1 1 d . . . .
H16 H -0.3004 1.2748 0.3676 0.044 Uiso 1 1 calc R . . .
C17 C -0.0815(2) 1.22476(15) 0.41277(13) 0.0319(4) Uani 1 1 d . . . .
H17 H -0.0238 1.3063 0.4680 0.038 Uiso 1 1 calc R . . .
C18 C 0.0035(2) 1.12420(14) 0.39292(12) 0.0264(3) Uani 1 1 d . . . .
C19 C 0.1676(2) 1.13739(15) 0.45626(13) 0.0322(4) Uani 1 1 d . . . .
H19 H 0.2277 1.2179 0.5121 0.039 Uiso 1 1 calc R . . .
C20 C 0.2413(2) 1.03664(15) 0.43860(13) 0.0317(4) Uani 1 1 d . . . .
H20 H 0.3493 1.0469 0.4839 0.038 Uiso 1 1 calc R . . .

loop_
_atom_site_aniso_label
_atom_site_aniso_U_11
_atom_site_aniso_U_22
_atom_site_aniso_U_33
_atom_site_aniso_U_23
_atom_site_aniso_U_13
_atom_site_aniso_U_12
B3 0.0331(9) 0.0326(9) 0.0228(8) 0.0083(7) 0.0039(6) 0.0153(7)
B4 0.0234(8) 0.0320(9) 0.0291(8) 0.0105(7) 0.0014(6) 0.0105(7)
B5 0.0279(8) 0.0289(8) 0.0226(8) 0.0083(7) -0.0013(6) 0.0095(7)
B6 0.0281(8) 0.0307(9) 0.0283(8) 0.0117(7) 0.0011(6) 0.0067(7)
B7 0.0470(11) 0.0312(9) 0.0250(8) 0.0034(7) -0.0026(7) 0.0200(8)
B8 0.0360(9) 0.0402(10) 0.0304(9) 0.0114(8) 0.0058(7) 0.0217(8)
B9 0.0325(9) 0.0327(9) 0.0280(9) 0.0097(7) -0.0013(7) 0.0150(7)
B10 0.0372(9) 0.0302(9) 0.0297(9) 0.0126(7) -0.0009(7) 0.0101(7)
B11 0.0387(10) 0.0263(9) 0.0355(10) 0.0094(7) -0.0060(8) 0.0063(7)
B12 0.0447(11) 0.0293(9) 0.0304(9) 0.0072(7) -0.0033(8) 0.0176(8)
C1 0.0231(7) 0.0251(7) 0.0210(7) 0.0058(5) -0.0003(5) 0.0081(5)
C2 0.0307(8) 0.0250(7) 0.0253(7) 0.0047(6) -0.0041(6) 0.0081(6)
C3 0.0220(7) 0.0259(7) 0.0270(7) 0.0088(6) -0.0003(5) 0.0083(5)
C4 0.0259(7) 0.0299(8) 0.0257(7) 0.0093(6) 0.0001(6) 0.0100(6)
C11 0.0268(7) 0.0268(7) 0.0251(7) 0.0079(6) 0.0047(6) 0.0094(6)
C12 0.0257(7) 0.0248(7) 0.0262(7) 0.0050(6) 0.0010(6) 0.0071(6)
C13 0.0261(7) 0.0272(7) 0.0266(7) 0.0089(6) 0.0039(6) 0.0080(6)
C14 0.0326(8) 0.0316(8) 0.0373(9) 0.0059(7) -0.0052(7) 0.0106(7)
C15 0.0345(9) 0.0418(9) 0.0454(10) 0.0112(8) -0.0045(7) 0.0176(7)
C16 0.0415(9) 0.0362(9) 0.0373(9) 0.0127(7) 0.0065(7) 0.0219(7)
C17 0.0376(9) 0.0272(8) 0.0305(8) 0.0079(6) 0.0065(6) 0.0116(6)
C18 0.0277(7) 0.0263(7) 0.0251(7) 0.0089(6) 0.0058(6) 0.0079(6)
C19 0.0332(8) 0.0263(7) 0.0293(8) 0.0015(6) -0.0021(6) 0.0075(6)
C20 0.0281(8) 0.0334(8) 0.0284(8) 0.0040(6) -0.0039(6) 0.0104(6)

loop_
_atom_type_symbol
_atom_type_description
_atom_type_scat_dispersion_real
_atom_type_scat_dispersion_imag
_atom_type_scat_source
C C 0.0181 0.0091 'International Tables Vol C Tables 4.2.6.8 and 6.1.1.4'
H H 0.0000 0.0000 'International Tables Vol C Tables 4.2.6.8 and 6.1.1.4'
B B 0.0090 0.0039 'International Tables Vol C Tables 4.2.6.8 and 6.1.1.4'
O O 0.0492 0.0322 'International Tables Vol C Tables 4.2.6.8 and 6.1.1.4'

loop_
_geom_angle_atom_site_label_1
_geom_angle_atom_site_label_2
_geom_angle_atom_site_label_3
_geom_angle
C5 O2 C6 117.1(2)
C5A O2A C6A 116.5(7)
B7 B3 B4 108.46(12)
B8 B3 B4 60.30(10)
B8 B3 B7 60.70(10)
C1 B3 B4 58.67(9)
C1 B3 B7 104.91(12)
C1 B3 B8 105.44(12)
C2 B3 B4 104.25(11)
C2 B3 B7 58.06(10)
C2 B3 B8 104.65(12)
C2 B3 C1 57.16(9)
B3 B4 B5 107.97(12)
B3 B4 B8 59.67(10)
B3 B4 B9 107.85(12)
B8 B4 B5 108.23(12)
B9 B4 B5 59.88(9)
B9 B4 B8 60.35(10)
C1 B4 B3 59.34(9)
C1 B4 B5 58.52(9)
C1 B4 B8 105.46(12)
C1 B4 B9 104.96(12)
B6 B5 B4 108.79(11)
B9 B5 B4 59.82(10)
B9 B5 B6 108.27(12)
B10 B5 B4 108.38(12)
B10 B5 B6 59.78(10)
B10 B5 B9 60.35(10)
C1 B5 B4 58.70(9)
C1 B5 B6 59.87(9)
C1 B5 B9 105.05(11)
C1 B5 B10 105.73(11)
B5 B6 B11 107.80(12)
B10 B6 B5 60.00(10)
B10 B6 B11 60.27(10)
C1 B6 B5 58.16(9)
C1 B6 B10 104.59(12)
C1 B6 B11 104.54(12)
C2 B6 B5 103.62(12)
C2 B6 B10 104.14(12)
C2 B6 B11 58.18(9)
C2 B6 C1 56.97(8)
B3 B7 B8 59.48(10)
B3 B7 B11 108.63(12)
B3 B7 B12 107.74(12)
B11 B7 B8 108.36(12)
B12 B7 B8 60.15(10)
B12 B7 B11 59.95(11)
C2 B7 B3 59.49(9)
C2 B7 B8 104.80(12)
C2 B7 B11 58.49(10)
C2 B7 B12 104.28(12)
B3 B8 B4 60.03(9)
B3 B8 B7 59.82(10)
B3 B8 B9 107.70(12)
B3 B8 B12 107.58(13)
B4 B8 B7 107.56(12)
B4 B8 B9 59.80(10)
B4 B8 B12 107.56(12)
B9 B8 B7 107.29(13)
B12 B8 B7 59.60(11)
B12 B8 B9 59.78(10)
B4 B9 B5 60.29(9)
B4 B9 B8 59.85(10)
B4 B9 B10 108.28(12)
B4 B9 B12 107.87(12)
B5 B9 B8 108.16(11)
B5 B9 B10 59.75(10)
B5 B9 B12 107.81(12)
B10 B9 B8 108.59(12)
B12 B9 B8 60.11(11)
B12 B9 B10 60.29(11)
B5 B10 B9 59.90(10)
B5 B10 B11 107.85(12)
B5 B10 B12 107.46(13)
B6 B10 B5 60.21(9)
B6 B10 B9 108.25(12)
B6 B10 B11 60.13(10)
B6 B10 B12 107.90(12)
B9 B10 B12 59.70(10)
B11 B10 B9 107.63(13)
B11 B10 B12 59.68(10)
B6 B11 B7 108.18(12)
B6 B11 B10 59.60(10)
B7 B11 B10 108.12(13)
B12 B11 B6 108.04(12)
B12 B11 B7 59.84(11)
B12 B11 B10 60.38(10)
C2 B11 B6 59.04(9)
C2 B11 B7 58.21(10)
C2 B11 B10 104.28(12)
C2 B11 B12 103.98(13)
B7 B12 B8 60.24(11)
B7 B12 B9 108.07(12)
B7 B12 B10 108.07(12)
B7 B12 B11 60.21(11)
B8 B12 B10 108.37(12)
B9 B12 B8 60.12(10)
B9 B12 B10 60.00(10)
B11 B12 B8 108.63(12)
B11 B12 B9 108.07(12)
B11 B12 B10 59.94(10)
B3 C1 B6 113.66(11)
B4 C1 B3 61.98(9)
B4 C1 B6 113.84(11)
B5 C1 B3 113.58(11)
B5 C1 B4 62.78(9)
B5 C1 B6 61.97(9)
C2 C1 B3 61.27(9)
C2 C1 B4 110.10(11)
C2 C1 B5 109.61(11)
C2 C1 B6 60.73(9)
C3 C1 B3 116.01(12)
C3 C1 B4 121.58(12)
C3 C1 B5 122.88(11)
C3 C1 B6 117.59(12)
C3 C1 C2 117.88(11)
B6 C2 B3 115.24(11)
B7 C2 B3 62.45(10)
B7 C2 B6 115.45(12)
B7 C2 B11 63.30(11)
B11 C2 B3 115.02(12)
B11 C2 B6 62.77(10)
C1 C2 B3 61.57(9)
C1 C2 B6 62.30(9)
C1 C2 B7 112.02(12)
C1 C2 B11 112.48(11)
C1 C3 C5 116.18(16)
C4 C3 C1 121.93(13)
C4 C3 C5 121.69(16)
C4 C3 C5A 122.1(2)
C5A C3 C1 115.7(2)
C3 C4 C11 126.68(13)
O1 C5 O2 126.6(3)
O1 C5 C3 120.8(3)
O2 C5 C3 112.6(2)
O1A C5A O2A 122.0(6)
O1A C5A C3 126.5(5)
O2A C5A C3 111.1(5)
O2 C6 C7 110.74(18)
C7A C6A O2A 110.5(10)
C12 C11 C4 121.64(13)
C12 C11 C20 118.97(13)
C20 C11 C4 119.18(13)
C11 C12 C13 121.48(13)
C12 C13 C14 121.90(14)
C12 C13 C18 119.01(13)
C14 C13 C18 119.03(14)
C15 C14 C13 120.60(15)
C14 C15 C16 120.38(15)
C17 C16 C15 120.31(15)
C16 C17 C18 120.85(15)
C17 C18 C13 118.79(14)
C19 C18 C13 118.64(13)
C19 C18 C17 122.53(14)
C20 C19 C18 121.18(14)
C19 C20 C11 120.70(14)

loop_
_geom_bond_atom_site_label_1
_geom_bond_atom_site_label_2
_geom_bond_distance
O1 C5 1.215(4)
O1A C5A 1.220(7)
O2 C5 1.269(4)
O2 C6 1.454(2)
O2A C5A 1.307(9)
O2A C6A 1.470(9)
B3 B4 1.772(2)
B3 B7 1.772(3)
B3 B8 1.765(2)
B3 C1 1.726(2)
B3 C2 1.721(2)
B4 B5 1.784(2)
B4 B8 1.777(2)
B4 B9 1.776(2)
B4 C1 1.714(2)
B5 B6 1.778(2)
B5 B9 1.777(2)
B5 B10 1.774(2)
B5 C1 1.711(2)
B6 B10 1.770(2)
B6 B11 1.780(3)
B6 C1 1.742(2)
B6 C2 1.716(2)
B7 B8 1.787(3)
B7 B11 1.782(3)
B7 B12 1.775(2)
B7 C2 1.696(2)
B8 B9 1.786(2)
B8 B12 1.785(3)
B9 B10 1.785(3)
B9 B12 1.779(3)
B10 B11 1.782(3)
B10 B12 1.790(3)
B11 B12 1.778(3)
B11 C2 1.701(2)
C1 C2 1.6495(19)
C1 C3 1.5027(19)
C3 C4 1.331(2)
C3 C5 1.553(3)
C3 C5A 1.443(5)
C4 C11 1.472(2)
C6 C7 1.508(3)
C6A C7A 1.462(12)
C11 C12 1.373(2)
C11 C20 1.423(2)
C12 C13 1.415(2)
C13 C14 1.416(2)
C13 C18 1.421(2)
C14 C15 1.366(2)
C15 C16 1.410(2)
C16 C17 1.366(2)
C17 C18 1.415(2)
C18 C19 1.413(2)
C19 C20 1.364(2)

loop_
_geom_torsion_atom_site_label_1
_geom_torsion_atom_site_label_2
_geom_torsion_atom_site_label_3
_geom_torsion_atom_site_label_4
_geom_torsion
B3 B4 B5 B6 -0.04(15)
B3 B4 B5 B9 100.63(13)
B3 B4 B5 B10 63.40(14)
B3 B4 B5 C1 -34.20(10)
B3 B4 B8 B7 -37.71(12)
B3 B4 B8 B9 -137.88(13)
B3 B4 B8 B12 -100.55(14)
B3 B4 B9 B5 -100.82(12)
B3 B4 B9 B8 37.46(12)
B3 B4 B9 B10 -63.87(15)
B3 B4 B9 B12 -0.10(16)
B3 B4 C1 B5 141.57(12)
B3 B4 C1 B6 105.18(13)
B3 B4 C1 C2 39.23(11)
B3 B4 C1 C3 -104.83(14)
B3 B7 B8 B4 37.81(12)
B3 B7 B8 B9 100.80(13)
B3 B7 B8 B12 138.25(13)
B3 B7 B11 B6 0.56(16)
B3 B7 B11 B10 -62.51(15)
B3 B7 B11 B12 -100.17(14)
B3 B7 B11 C2 33.37(11)
B3 B7 B12 B8 -37.03(12)
B3 B7 B12 B9 0.77(18)
B3 B7 B12 B10 64.23(17)
B3 B7 B12 B11 101.68(14)
B3 B7 C2 B6 -106.53(13)
B3 B7 C2 B11 -142.77(12)
B3 B7 C2 C1 -37.80(11)
B3 B8 B9 B4 -37.58(12)
B3 B8 B9 B5 -0.11(17)
B3 B8 B9 B10 63.21(16)
B3 B8 B9 B12 100.42(14)
B3 B8 B12 B7 37.14(12)
B3 B8 B12 B9 -100.64(13)
B3 B8 B12 B10 -63.61(16)
B3 B8 B12 B11 -0.04(17)
B3 C1 C2 B6 146.30(12)
B3 C1 C2 B7 38.16(12)
B3 C1 C2 B11 107.24(14)
B3 C1 C3 C4 -153.41(14)
B3 C1 C3 C5 21.5(2)
B3 C1 C3 C5A 32.8(3)
B4 B3 B7 B8 -38.16(12)
B4 B3 B7 B11 62.63(16)
B4 B3 B7 B12 -0.83(17)
B4 B3 B7 C2 95.60(12)
B4 B3 B8 B7 137.57(13)
B4 B3 B8 B9 37.48(12)
B4 B3 B8 B12 100.53(13)
B4 B3 C1 B5 -37.09(12)
B4 B3 C1 B6 -105.47(12)
B4 B3 C1 C2 -137.37(12)
B4 B3 C1 C3 113.61(13)
B4 B3 C2 B6 3.75(16)
B4 B3 C2 B7 -103.10(12)
B4 B3 C2 B11 -66.49(15)
B4 B3 C2 C1 36.65(10)
B4 B5 B6 B10 100.79(13)
B4 B5 B6 B11 62.67(15)
B4 B5 B6 C1 -33.70(10)
B4 B5 B6 C2 2.14(15)
B4 B5 B9 B8 -37.27(12)
B4 B5 B9 B10 -138.65(12)
B4 B5 B9 B12 -100.82(13)
B4 B5 B10 B6 -101.50(12)
B4 B5 B10 B9 37.00(11)
B4 B5 B10 B11 -63.43(15)
B4 B5 B10 B12 -0.47(16)
B4 B5 C1 B3 36.78(12)
B4 B5 C1 B6 142.07(12)
B4 B5 C1 C2 103.12(12)
B4 B5 C1 C3 -111.64(15)
B4 B8 B9 B5 37.47(12)
B4 B8 B9 B10 100.79(13)
B4 B8 B9 B12 138.00(12)
B4 B8 B12 B7 100.44(13)
B4 B8 B12 B9 -37.34(11)
B4 B8 B12 B10 -0.32(16)
B4 B8 B12 B11 63.25(16)
B4 B9 B10 B5 -37.18(11)
B4 B9 B10 B6 0.08(16)
B4 B9 B10 B11 63.63(15)
B4 B9 B10 B12 100.58(13)
B4 B9 B12 B7 -0.42(17)
B4 B9 B12 B8 37.44(11)
B4 B9 B12 B10 -101.27(13)
B4 B9 B12 B11 -64.10(16)
B4 C1 C2 B3 -39.55(11)
B4 C1 C2 B6 106.75(12)
B4 C1 C2 B7 -1.38(16)
B4 C1 C2 B11 67.69(15)
B4 C1 C3 C4 -81.69(18)
B4 C1 C3 C5 93.2(2)
B4 C1 C3 C5A 104.5(3)
B5 B4 B8 B3 100.57(13)
B5 B4 B8 B7 62.86(15)
B5 B4 B8 B9 -37.31(11)
B5 B4 B8 B12 0.02(16)
B5 B4 B9 B8 138.28(13)
B5 B4 B9 B10 36.95(11)
B5 B4 B9 B12 100.73(14)
B5 B4 C1 B3 -141.57(12)
B5 B4 C1 B6 -36.38(11)
B5 B4 C1 C2 -102.34(12)
B5 B4 C1 C3 113.61(14)
B5 B6 B10 B9 -37.13(11)
B5 B6 B10 B11 -137.41(13)
B5 B6 B10 B12 -100.27(14)
B5 B6 B11 B7 -62.78(15)
B5 B6 B11 B10 38.00(12)
B5 B6 B11 B12 0.53(16)
B5 B6 B11 C2 -95.26(12)
B5 B6 C1 B3 105.16(12)
B5 B6 C1 B4 36.70(11)
B5 B6 C1 C2 137.25(12)
B5 B6 C1 C3 -114.57(13)
B5 B6 C2 B3 -3.75(16)
B5 B6 C2 B7 66.26(15)
B5 B6 C2 B11 102.70(13)
B5 B6 C2 C1 -36.39(10)
B5 B9 B10 B6 37.26(11)
B5 B9 B10 B11 100.81(13)
B5 B9 B10 B12 137.76(12)
B5 B9 B12 B7 63.27(16)
B5 B9 B12 B8 101.12(13)
B5 B9 B12 B10 -37.59(11)
B5 B9 B12 B11 -0.42(17)
B5 B10 B11 B6 -38.10(12)
B5 B10 B11 B7 62.77(16)
B5 B10 B11 B12 100.18(14)
B5 B10 B11 C2 2.02(17)
B5 B10 B12 B7 -63.30(16)
B5 B10 B12 B8 0.49(16)
B5 B10 B12 B9 37.56(11)
B5 B10 B12 B11 -100.86(13)
B5 C1 C2 B3 -106.80(12)
B5 C1 C2 B6 39.50(11)
B5 C1 C2 B7 -68.63(15)
B5 C1 C2 B11 0.44(16)
B5 C1 C3 C4 -5.7(2)
B5 C1 C3 C5 169.24(18)
B5 C1 C3 C5A -179.5(3)
B6 B5 B9 B4 101.56(12)
B6 B5 B9 B8 64.29(15)
B6 B5 B9 B10 -37.08(11)
B6 B5 B9 B12 0.75(16)
B6 B5 B10 B9 138.50(12)
B6 B5 B10 B11 38.07(12)
B6 B5 B10 B12 101.03(13)
B6 B5 C1 B3 -105.29(13)
B6 B5 C1 B4 -142.07(12)
B6 B5 C1 C2 -38.95(11)
B6 B5 C1 C3 106.29(14)
B6 B10 B11 B7 100.87(13)
B6 B10 B11 B12 138.28(13)
B6 B10 B11 C2 40.12(11)
B6 B10 B12 B7 0.24(17)
B6 B10 B12 B8 64.02(16)
B6 B10 B12 B9 101.10(13)
B6 B10 B12 B11 -37.33(12)
B6 B11 B12 B7 -100.97(13)
B6 B11 B12 B8 -63.77(16)
B6 B11 B12 B9 -0.07(17)
B6 B11 B12 B10 37.13(12)
B6 B11 C2 B3 106.81(13)
B6 B11 C2 B7 143.10(13)
B6 B11 C2 C1 38.86(12)
B6 C1 C2 B3 -146.30(12)
B6 C1 C2 B7 -108.13(13)
B6 C1 C2 B11 -39.06(12)
B6 C1 C3 C4 67.24(18)
B6 C1 C3 C5 -117.83(19)
B6 C1 C3 C5A -106.5(3)
B7 B3 B4 B5 -62.70(15)
B7 B3 B4 B8 38.33(12)
B7 B3 B4 B9 0.57(16)
B7 B3 B4 C1 -96.57(13)
B7 B3 B8 B4 -137.57(13)
B7 B3 B8 B9 -100.10(14)
B7 B3 B8 B12 -37.04(12)
B7 B3 C1 B4 102.80(13)
B7 B3 C1 B5 65.71(15)
B7 B3 C1 B6 -2.67(15)
B7 B3 C1 C2 -34.57(11)
B7 B3 C1 C3 -143.59(12)
B7 B3 C2 B6 106.85(13)
B7 B3 C2 B11 36.62(12)
B7 B3 C2 C1 139.75(12)
B7 B8 B9 B4 -100.63(12)
B7 B8 B9 B5 -63.16(15)
B7 B8 B9 B10 0.17(16)
B7 B8 B9 B12 37.38(11)
B7 B8 B12 B9 -137.78(12)
B7 B8 B12 B10 -100.75(13)
B7 B8 B12 B11 -37.18(12)
B7 B11 B12 B8 37.20(12)
B7 B11 B12 B9 100.90(14)
B7 B11 B12 B10 138.10(13)
B7 B11 C2 B3 -36.29(12)
B7 B11 C2 B6 -143.10(13)
B7 B11 C2 C1 -104.24(13)
B8 B3 B4 B5 -101.03(13)
B8 B3 B4 B9 -37.76(12)
B8 B3 B4 C1 -134.90(13)
B8 B3 B7 B11 100.78(13)
B8 B3 B7 B12 37.33(12)
B8 B3 B7 C2 133.76(12)
B8 B3 C1 B4 39.67(12)
B8 B3 C1 B5 2.57(16)
B8 B3 C1 B6 -65.80(15)
B8 B3 C1 C2 -97.70(13)
B8 B3 C1 C3 153.27(13)
B8 B3 C2 B6 66.24(15)
B8 B3 C2 B7 -40.62(11)
B8 B3 C2 B11 -4.00(16)
B8 B3 C2 C1 99.14(12)
B8 B4 B5 B6 -63.16(14)
B8 B4 B5 B9 37.51(11)
B8 B4 B5 B10 0.28(15)
B8 B4 B5 C1 -97.32(12)
B8 B4 B9 B5 -138.28(13)
B8 B4 B9 B10 -101.33(13)
B8 B4 B9 B12 -37.55(12)
B8 B4 C1 B3 -39.37(11)
B8 B4 C1 B5 102.20(13)
B8 B4 C1 B6 65.81(14)
B8 B4 C1 C2 -0.14(15)
B8 B4 C1 C3 -144.20(13)
B8 B7 B11 B6 63.63(15)
B8 B7 B11 B10 0.56(16)
B8 B7 B11 B12 -37.09(12)
B8 B7 B11 C2 96.45(13)
B8 B7 B12 B9 37.80(12)
B8 B7 B12 B10 101.26(14)
B8 B7 B12 B11 138.71(13)
B8 B7 C2 B3 40.05(11)
B8 B7 C2 B6 -66.47(16)
B8 B7 C2 B11 -102.72(13)
B8 B7 C2 C1 2.26(16)
B8 B9 B10 B5 -100.63(13)
B8 B9 B10 B6 -63.37(15)
B8 B9 B10 B11 0.18(16)
B8 B9 B10 B12 37.13(11)
B8 B9 B12 B7 -37.85(12)
B8 B9 B12 B10 -138.71(12)
B8 B9 B12 B11 -101.54(14)
B9 B4 B5 B6 -100.67(13)
B9 B4 B5 B10 -37.23(11)
B9 B4 B5 C1 -134.84(12)
B9 B4 B8 B3 137.88(13)
B9 B4 B8 B7 100.17(14)
B9 B4 B8 B12 37.33(12)
B9 B4 C1 B3 -102.16(13)
B9 B4 C1 B5 39.41(11)
B9 B4 C1 B6 3.03(15)
B9 B4 C1 C2 -62.93(14)
B9 B4 C1 C3 153.02(12)
B9 B5 B6 B10 37.33(12)
B9 B5 B6 B11 -0.79(16)
B9 B5 B6 C1 -97.16(12)
B9 B5 B6 C2 -61.32(14)
B9 B5 B10 B6 -138.50(12)
B9 B5 B10 B11 -100.44(14)
B9 B5 B10 B12 -37.48(11)
B9 B5 C1 B3 -2.63(16)
B9 B5 C1 B4 -39.41(11)
B9 B5 C1 B6 102.67(13)
B9 B5 C1 C2 63.72(14)
B9 B5 C1 C3 -151.04(13)
B9 B8 B12 B7 137.78(12)
B9 B8 B12 B10 37.03(11)
B9 B8 B12 B11 100.60(14)
B9 B10 B11 B6 -101.33(13)
B9 B10 B11 B7 -0.46(16)
B9 B10 B11 B12 36.96(12)
B9 B10 B11 C2 -61.20(15)
B9 B10 B12 B7 -100.86(14)
B9 B10 B12 B8 -37.08(12)
B9 B10 B12 B11 -138.42(13)
B10 B5 B6 B11 -38.12(12)
B10 B5 B6 C1 -134.49(12)
B10 B5 B6 C2 -98.65(13)
B10 B5 B9 B4 138.65(12)
B10 B5 B9 B8 101.37(14)
B10 B5 B9 B12 37.83(12)
B10 B5 C1 B3 -65.47(15)
B10 B5 C1 B4 -102.25(13)
B10 B5 C1 B6 39.83(11)
B10 B5 C1 C2 0.88(15)
B10 B5 C1 C3 146.12(13)
B10 B6 B11 B7 -100.77(14)
B10 B6 B11 B12 -37.47(12)
B10 B6 B11 C2 -133.26(13)
B10 B6 C1 B3 65.49(14)
B10 B6 C1 B4 -2.98(15)
B10 B6 C1 B5 -39.68(11)
B10 B6 C1 C2 97.57(12)
B10 B6 C1 C3 -154.24(12)
B10 B6 C2 B3 -65.75(15)
B10 B6 C2 B7 4.26(17)
B10 B6 C2 B11 40.70(12)
B10 B6 C2 C1 -98.40(12)
B10 B9 B12 B7 100.86(14)
B10 B9 B12 B8 138.71(12)
B10 B9 B12 B11 37.17(12)
B10 B11 B12 B7 -138.10(13)
B10 B11 B12 B8 -100.90(13)
B10 B11 B12 B9 -37.20(12)
B10 B11 C2 B3 66.41(16)
B10 B11 C2 B6 -40.40(12)
B10 B11 C2 B7 102.70(14)
B10 B11 C2 C1 -1.54(17)
B11 B6 B10 B5 137.41(13)
B11 B6 B10 B9 100.28(14)
B11 B6 B10 B12 37.13(12)
B11 B6 C1 B3 3.00(15)
B11 B6 C1 B4 -65.47(14)
B11 B6 C1 B5 -102.16(12)
B11 B6 C1 C2 35.08(10)
B11 B6 C1 C3 143.27(12)
B11 B6 C2 B3 -106.45(14)
B11 B6 C2 B7 -36.44(13)
B11 B6 C2 C1 -139.10(12)
B11 B7 B8 B3 -101.25(13)
B11 B7 B8 B4 -63.44(15)
B11 B7 B8 B9 -0.45(16)
B11 B7 B8 B12 37.00(12)
B11 B7 B12 B8 -138.71(13)
B11 B7 B12 B9 -100.91(14)
B11 B7 B12 B10 -37.44(12)
B11 B7 C2 B3 142.77(12)
B11 B7 C2 B6 36.24(12)
B11 B7 C2 C1 104.97(13)
B11 B10 B12 B7 37.57(13)
B11 B10 B12 B8 101.35(13)
B11 B10 B12 B9 138.42(13)
B12 B7 B8 B3 -138.25(13)
B12 B7 B8 B4 -100.45(13)
B12 B7 B8 B9 -37.45(11)
B12 B7 B11 B6 100.73(13)
B12 B7 B11 B10 37.65(12)
B12 B7 B11 C2 133.54(13)
B12 B7 C2 B3 102.42(14)
B12 B7 C2 B6 -4.11(18)
B12 B7 C2 B11 -40.35(12)
B12 B7 C2 C1 64.62(16)
B12 B8 B9 B4 -138.00(12)
B12 B8 B9 B5 -100.53(13)
B12 B8 B9 B10 -37.21(12)
B12 B9 B10 B5 -137.76(12)
B12 B9 B10 B6 -100.50(13)
B12 B9 B10 B11 -36.95(11)
B12 B10 B11 B6 -138.28(13)
B12 B10 B11 B7 -37.41(12)
B12 B10 B11 C2 -98.16(14)
B12 B11 C2 B3 3.94(16)
B12 B11 C2 B6 -102.87(13)
B12 B11 C2 B7 40.23(12)
B12 B11 C2 C1 -64.01(15)
C1 B3 B4 B5 33.87(10)
C1 B3 B4 B8 134.90(13)
C1 B3 B4 B9 97.14(12)
C1 B3 B7 B8 -99.58(12)
C1 B3 B7 B11 1.20(16)
C1 B3 B7 B12 -62.25(15)
C1 B3 B7 C2 34.18(10)
C1 B3 B8 B4 -38.88(11)
C1 B3 B8 B7 98.69(13)
C1 B3 B8 B9 -1.41(16)
C1 B3 B8 B12 61.65(15)
C1 B3 C2 B6 -32.90(11)
C1 B3 C2 B7 -139.75(12)
C1 B3 C2 B11 -103.13(13)
C1 B4 B5 B6 34.16(11)
C1 B4 B5 B9 134.84(12)
C1 B4 B5 B10 97.60(12)
C1 B4 B8 B3 39.21(11)
C1 B4 B8 B7 1.50(16)
C1 B4 B8 B9 -98.67(12)
C1 B4 B8 B12 -61.34(14)
C1 B4 B9 B5 -38.75(10)
C1 B4 B9 B8 99.52(13)
C1 B4 B9 B10 -1.81(15)
C1 B4 B9 B12 61.97(15)
C1 B5 B6 B10 134.49(12)
C1 B5 B6 B11 96.37(12)
C1 B5 B6 C2 35.84(10)
C1 B5 B9 B4 38.86(11)
C1 B5 B9 B8 1.59(16)
C1 B5 B9 B10 -99.78(12)
C1 B5 B9 B12 -61.96(15)
C1 B5 B10 B6 -39.87(11)
C1 B5 B10 B9 98.63(12)
C1 B5 B10 B11 -1.80(16)
C1 B5 B10 B12 61.16(15)
C1 B6 B10 B5 38.77(10)
C1 B6 B10 B9 1.65(15)
C1 B6 B10 B11 -98.63(13)
C1 B6 B10 B12 -61.50(15)
C1 B6 B11 B7 -2.06(15)
C1 B6 B11 B10 98.71(12)
C1 B6 B11 B12 61.24(15)
C1 B6 B11 C2 -34.55(10)
C1 B6 C2 B3 32.65(11)
C1 B6 C2 B7 102.66(14)
C1 B6 C2 B11 139.10(12)
C1 C3 C4 C11 -175.15(13)
C1 C3 C5 O1 70.2(3)
C1 C3 C5 O2 -108.8(2)
C1 C3 C5A O1A 66.0(6)
C1 C3 C5A O2A -121.6(5)
C2 B3 B4 B5 -2.08(15)
C2 B3 B4 B8 98.95(13)
C2 B3 B4 B9 61.19(14)
C2 B3 B4 C1 -35.95(10)
C2 B3 B7 B8 -133.76(12)
C2 B3 B7 B11 -32.98(11)
C2 B3 B7 B12 -96.43(14)
C2 B3 B8 B4 -98.27(12)
C2 B3 B8 B7 39.31(11)
C2 B3 B8 B9 -60.79(15)
C2 B3 B8 B12 2.26(15)
C2 B3 C1 B4 137.37(12)
C2 B3 C1 B5 100.28(12)
C2 B3 C1 B6 31.90(11)
C2 B3 C1 C3 -109.02(13)
C2 B6 B10 B5 97.75(12)
C2 B6 B10 B9 60.63(15)
C2 B6 B10 B11 -39.65(11)
C2 B6 B10 B12 -2.52(16)
C2 B6 B11 B7 32.49(11)
C2 B6 B11 B10 133.26(13)
C2 B6 B11 B12 95.79(14)
C2 B6 C1 B3 -32.09(11)
C2 B6 C1 B4 -100.55(12)
C2 B6 C1 B5 -137.25(12)
C2 B6 C1 C3 108.18(13)
C2 B7 B8 B3 -40.06(11)
C2 B7 B8 B4 -2.26(16)
C2 B7 B8 B9 60.74(15)
C2 B7 B8 B12 98.19(13)
C2 B7 B11 B6 -32.81(11)
C2 B7 B11 B10 -95.88(13)
C2 B7 B11 B12 -133.54(13)
C2 B7 B12 B8 -99.09(13)
C2 B7 B12 B9 -61.29(16)
C2 B7 B12 B10 2.18(17)
C2 B7 B12 B11 39.62(12)
C2 B11 B12 B7 -39.42(11)
C2 B11 B12 B8 -2.22(16)
C2 B11 B12 B9 61.48(15)
C2 B11 B12 B10 98.68(13)
C2 C1 C3 C4 136.90(14)
C2 C1 C3 C5 -48.2(2)
C2 C1 C3 C5A -36.9(3)
C3 C1 C2 B3 106.00(14)
C3 C1 C2 B6 -107.70(14)
C3 C1 C2 B7 144.16(13)
C3 C1 C2 B11 -146.76(13)
C3 C4 C11 C12 40.2(2)
C3 C4 C11 C20 -145.11(16)
C4 C3 C5 O1 -114.9(3)
C4 C3 C5 O2 66.2(3)
C4 C3 C5A O1A -107.7(5)
C4 C3 C5A O2A 64.6(6)
C4 C11 C12 C13 174.38(13)
C4 C11 C20 C19 -176.31(14)
C5 O2 C6 C7 90.8(3)
C5 C3 C4 C11 10.2(3)
C5A O2A C6A C7A 162.2(11)
C5A C3 C4 C11 -1.8(4)
C6 O2 C5 O1 3.7(4)
C6 O2 C5 C3 -177.42(18)
C6A O2A C5A O1A -5.7(11)
C6A O2A C5A C3 -178.5(7)
C11 C12 C13 C14 -175.66(15)
C11 C12 C13 C18 1.4(2)
C12 C11 C20 C19 -1.5(2)
C12 C13 C14 C15 177.10(16)
C12 C13 C18 C17 -178.59(13)
C12 C13 C18 C19 -0.8(2)
C13 C14 C15 C16 1.6(3)
C13 C18 C19 C20 -1.0(2)
C14 C13 C18 C17 -1.4(2)
C14 C13 C18 C19 176.37(15)
C14 C15 C16 C17 -1.8(3)
C15 C16 C17 C18 0.4(3)
C16 C17 C18 C13 1.2(2)
C16 C17 C18 C19 -176.47(15)
C17 C18 C19 C20 176.73(15)
C18 C13 C14 C15 0.0(2)
C18 C19 C20 C11 2.1(2)
C20 C11 C12 C13 -0.3(2)
